data_7026673
loop_
_publ_author_name
'Jones, Cameron'
'Furness, Leigh'
'Nembenna, Sharanappa'
'Rose, Richard P.'
'Aldridge, Simon'
'Stasch, Andreas'

_publ_section_title
;
 Bulky guanidinato and amidinato zinc complexes and their comparative
 stabilities.
;
_journal_issue 37
_journal_name_full 'Dalton transactions (Cambridge, England : 2003)'
_journal_page_first 8788
_journal_page_last 8795
_journal_paper_doi 10.1039/c0dt00589d
_journal_volume 39
_journal_year 2010
_chemical_formula_sum 'C37 H56 I N3 Zn'
_chemical_formula_weight 735.12
_chemical_name_systematic
;
?
;
_space_group_IT_number 14
_symmetry_cell_setting monoclinic
_symmetry_space_group_name_Hall '-P 2yn'
_symmetry_space_group_name_H-M 'P 1 21/n 1'
_atom_sites_solution_hydrogens geom
_atom_sites_solution_primary direct
_atom_sites_solution_secondary difmap
_audit_creation_method SHELXL-97
_cell_angle_alpha 90.00
_cell_angle_beta 105.17(3)
_cell_angle_gamma 90.00
_cell_formula_units_Z 4
_cell_length_a 10.659(2)
_cell_length_b 18.297(4)
_cell_length_c 19.481(4)
_cell_measurement_temperature 150(2)
_cell_volume 3666.9(14)
_computing_structure_refinement 'SHELXL-97 (Sheldrick, 1997)'
_computing_structure_solution 'SHELXS-97 (Sheldrick, 1990)'
_diffrn_ambient_temperature 150(2)
_diffrn_measured_fraction_theta_full 0.991
_diffrn_measured_fraction_theta_max 0.991
_diffrn_measurement_device_type 'Nonius Kappa CCD'
_diffrn_radiation_monochromator graphite
_diffrn_radiation_source 'fine-focus sealed tube'
_diffrn_radiation_type MoK\a
_diffrn_radiation_wavelength 0.71073
_diffrn_reflns_av_R_equivalents 0.0348
_diffrn_reflns_av_sigmaI/netI 0.0516
_diffrn_reflns_limit_h_max 13
_diffrn_reflns_limit_h_min -13
_diffrn_reflns_limit_k_max 23
_diffrn_reflns_limit_k_min -23
_diffrn_reflns_limit_l_max 24
_diffrn_reflns_limit_l_min -24
_diffrn_reflns_number 15002
_diffrn_reflns_theta_full 27.00
_diffrn_reflns_theta_max 27.00
_diffrn_reflns_theta_min 2.99
_exptl_absorpt_coefficient_mu 1.539
_exptl_absorpt_correction_T_max 0.802
_exptl_absorpt_correction_T_min 0.512
_exptl_absorpt_correction_type multi-scan
_exptl_absorpt_process_details 'Sortav (Blessing 1995)'
_exptl_crystal_colour colourless
_exptl_crystal_density_diffrn 1.332
_exptl_crystal_density_method 'not measured'
_exptl_crystal_description block
_exptl_crystal_F_000 1528
_exptl_crystal_size_max 0.45
_exptl_crystal_size_mid 0.25
_exptl_crystal_size_min 0.15
_refine_diff_density_max 0.823
_refine_diff_density_min -1.253
_refine_diff_density_rms 0.069
_refine_ls_extinction_method none
_refine_ls_goodness_of_fit_ref 1.016
_refine_ls_hydrogen_treatment constr
_refine_ls_matrix_type full
_refine_ls_number_parameters 387
_refine_ls_number_reflns 7927
_refine_ls_number_restraints 0
_refine_ls_restrained_S_all 1.016
_refine_ls_R_factor_all 0.0579
_refine_ls_R_factor_gt 0.0405
_refine_ls_shift/su_max 0.001
_refine_ls_shift/su_mean 0.000
_refine_ls_structure_factor_coef Fsqd
_refine_ls_weighting_details 'calc w=1/[\s^2^(Fo^2^)+(0.0305P)^2^+3.3544P] where P=(Fo^2^+2Fc^2^)/3'
_refine_ls_weighting_scheme calc
_refine_ls_wR_factor_gt 0.0874
_refine_ls_wR_factor_ref 0.0944
_reflns_number_gt 6239
_reflns_number_total 7927
_reflns_threshold_expression >2sigma(I)
_cod_data_source_file c0dt00589d.txt
_cod_data_source_block compound1
_cod_original_cell_volume 3666.8(13)
_cod_original_sg_symbol_H-M P2(1)/n
_cod_database_code 7026673

loop_
_symmetry_equiv_pos_as_xyz
'x, y, z'
'-x+1/2, y+1/2, -z+1/2'
'-x, -y, -z'
'x-1/2, -y-1/2, z-1/2'

loop_
_atom_site_label
_atom_site_type_symbol
_atom_site_fract_x
_atom_site_fract_y
_atom_site_fract_z
_atom_site_U_iso_or_equiv
_atom_site_adp_type
_atom_site_occupancy
_atom_site_symmetry_multiplicity
_atom_site_calc_flag
_atom_site_refinement_flags
I1 I 0.32514(2) 0.583101(12) 0.110077(12) 0.04947(9) Uani 1 1 d .
Zn1 Zn 0.38607(3) 0.678682(18) 0.198442(17) 0.03151(9) Uani 1 1 d .
N1 N 0.4752(2) 0.77288(12) 0.22491(12) 0.0270(5) Uani 1 1 d .
C1 C 0.4547(2) 0.76930(14) 0.29126(14) 0.0244(6) Uani 1 1 d .
N2 N 0.3866(2) 0.70771(12) 0.29650(12) 0.0270(5) Uani 1 1 d .
C2 C 0.4808(3) 0.83728(14) 0.18486(14) 0.0270(6) Uani 1 1 d .
N3 N 0.4980(2) 0.81971(12) 0.34363(12) 0.0273(5) Uani 1 1 d .
C3 C 0.3755(3) 0.88654(15) 0.16727(15) 0.0298(6) Uani 1 1 d .
C4 C 0.3849(3) 0.94719(17) 0.12568(16) 0.0374(7) Uani 1 1 d .
H4 H 0.3156 0.9815 0.1146 0.045 Uiso 1 1 calc R
C5 C 0.4927(3) 0.95847(17) 0.10021(17) 0.0411(7) Uani 1 1 d .
H5 H 0.4975 1.0004 0.0723 0.049 Uiso 1 1 calc R
C6 C 0.5932(3) 0.90881(17) 0.11543(17) 0.0408(8) Uani 1 1 d .
H6 H 0.6660 0.9162 0.0967 0.049 Uiso 1 1 calc R
C7 C 0.5901(3) 0.84782(17) 0.15789(16) 0.0344(7) Uani 1 1 d .
C8 C 0.2505(3) 0.87053(16) 0.18820(16) 0.0344(7) Uani 1 1 d .
H8 H 0.2753 0.8467 0.2361 0.041 Uiso 1 1 calc R
C9 C 0.1709(3) 0.9386(2) 0.1945(2) 0.0500(9) Uani 1 1 d .
H9A H 0.2261 0.9738 0.2267 0.075 Uiso 1 1 calc R
H9B H 0.0976 0.9249 0.2134 0.075 Uiso 1 1 calc R
H9C H 0.1381 0.9609 0.1474 0.075 Uiso 1 1 calc R
C10 C 0.1674(3) 0.81553(19) 0.13605(19) 0.0460(8) Uani 1 1 d .
H10A H 0.1308 0.8395 0.0902 0.069 Uiso 1 1 calc R
H10B H 0.0968 0.7977 0.1552 0.069 Uiso 1 1 calc R
H10C H 0.2218 0.7743 0.1295 0.069 Uiso 1 1 calc R
C11 C 0.7006(3) 0.7924(2) 0.1744(2) 0.0507(9) Uani 1 1 d .
H11 H 0.7066 0.7725 0.2230 0.061 Uiso 1 1 calc R
C12 C 0.8333(4) 0.8255(3) 0.1757(2) 0.0707(13) Uani 1 1 d .
H12A H 0.9020 0.7902 0.1961 0.106 Uiso 1 1 calc R
H12B H 0.8468 0.8700 0.2047 0.106 Uiso 1 1 calc R
H12C H 0.8359 0.8376 0.1270 0.106 Uiso 1 1 calc R
C13 C 0.6700(5) 0.7289(2) 0.1229(3) 0.0811(15) Uani 1 1 d .
H13A H 0.6704 0.7458 0.0752 0.122 Uiso 1 1 calc R
H13B H 0.5841 0.7091 0.1219 0.122 Uiso 1 1 calc R
H13C H 0.7358 0.6906 0.1382 0.122 Uiso 1 1 calc R
C14 C 0.3849(3) 0.66813(14) 0.35911(14) 0.0262(6) Uani 1 1 d .
C15 C 0.2636(3) 0.65917(15) 0.37522(16) 0.0309(6) Uani 1 1 d .
C16 C 0.2609(3) 0.62091(15) 0.43635(16) 0.0340(7) Uani 1 1 d .
H16 H 0.1809 0.6162 0.4489 0.041 Uiso 1 1 calc R
C17 C 0.3716(3) 0.58963(15) 0.47942(16) 0.0357(7) Uani 1 1 d .
H17 H 0.3676 0.5641 0.5213 0.043 Uiso 1 1 calc R
C18 C 0.4881(3) 0.59562(15) 0.46138(16) 0.0335(7) Uani 1 1 d .
H18 H 0.5634 0.5729 0.4905 0.040 Uiso 1 1 calc R
C19 C 0.4976(3) 0.63451(15) 0.40105(15) 0.0287(6) Uani 1 1 d .
C20 C 0.1395(3) 0.68901(17) 0.32481(18) 0.0380(7) Uani 1 1 d .
H20 H 0.1619 0.7364 0.3054 0.046 Uiso 1 1 calc R
C21 C 0.0905(3) 0.6374(2) 0.26229(19) 0.0502(9) Uani 1 1 d .
H21A H 0.1606 0.6277 0.2395 0.075 Uiso 1 1 calc R
H21B H 0.0169 0.6599 0.2278 0.075 Uiso 1 1 calc R
H21C H 0.0626 0.5914 0.2793 0.075 Uiso 1 1 calc R
C22 C 0.0314(3) 0.7041(2) 0.3609(2) 0.0595(10) Uani 1 1 d .
H22A H -0.0403 0.7294 0.3276 0.089 Uiso 1 1 calc R
H22B H 0.0651 0.7349 0.4029 0.089 Uiso 1 1 calc R
H22C H 0.0000 0.6578 0.3754 0.089 Uiso 1 1 calc R
C23 C 0.6251(3) 0.63626(17) 0.37970(16) 0.0347(7) Uani 1 1 d .
H23 H 0.6270 0.6824 0.3526 0.042 Uiso 1 1 calc R
C24 C 0.7451(3) 0.6356(2) 0.44313(19) 0.0535(9) Uani 1 1 d .
H24A H 0.7501 0.5888 0.4681 0.080 Uiso 1 1 calc R
H24B H 0.7388 0.6755 0.4757 0.080 Uiso 1 1 calc R
H24C H 0.8233 0.6422 0.4263 0.080 Uiso 1 1 calc R
C25 C 0.6292(4) 0.57204(19) 0.3299(2) 0.0512(9) Uani 1 1 d .
H25A H 0.6286 0.5260 0.3554 0.077 Uiso 1 1 calc R
H25B H 0.7085 0.5750 0.3136 0.077 Uiso 1 1 calc R
H25C H 0.5530 0.5741 0.2888 0.077 Uiso 1 1 calc R
C26 C 0.6094(3) 0.86735(15) 0.34023(16) 0.0320(6) Uani 1 1 d .
H26 H 0.6242 0.8576 0.2924 0.038 Uiso 1 1 calc R
C27 C 0.7367(3) 0.8467(2) 0.3933(2) 0.0480(8) Uani 1 1 d .
H27A H 0.7528 0.7937 0.3899 0.058 Uiso 1 1 calc R
H27B H 0.7310 0.8574 0.4422 0.058 Uiso 1 1 calc R
C28 C 0.8487(3) 0.8902(2) 0.3775(2) 0.0579(10) Uani 1 1 d .
H28A H 0.9302 0.8791 0.4142 0.069 Uiso 1 1 calc R
H28B H 0.8603 0.8751 0.3308 0.069 Uiso 1 1 calc R
C29 C 0.8230(4) 0.9718(2) 0.3768(2) 0.0651(11) Uani 1 1 d .
H29A H 0.8216 0.9879 0.4251 0.078 Uiso 1 1 calc R
H29B H 0.8943 0.9981 0.3634 0.078 Uiso 1 1 calc R
C30 C 0.6953(4) 0.99086(19) 0.3250(2) 0.0534(9) Uani 1 1 d .
H30A H 0.7001 0.9794 0.2761 0.064 Uiso 1 1 calc R
H30B H 0.6794 1.0440 0.3276 0.064 Uiso 1 1 calc R
C31 C 0.5824(3) 0.94883(16) 0.34081(18) 0.0387(7) Uani 1 1 d .
H31A H 0.5718 0.9634 0.3879 0.046 Uiso 1 1 calc R
H31B H 0.5008 0.9605 0.3045 0.046 Uiso 1 1 calc R
C32 C 0.4300(3) 0.82645(15) 0.40143(15) 0.0293(6) Uani 1 1 d .
H32 H 0.3794 0.7801 0.3993 0.035 Uiso 1 1 calc R
C33 C 0.3288(3) 0.8872(2) 0.38861(18) 0.0468(8) Uani 1 1 d .
H33A H 0.2687 0.8819 0.3406 0.056 Uiso 1 1 calc R
H33B H 0.3723 0.9353 0.3911 0.056 Uiso 1 1 calc R
C34 C 0.2521(4) 0.88340(19) 0.44489(19) 0.0500(9) Uani 1 1 d .
H34A H 0.1890 0.9242 0.4375 0.060 Uiso 1 1 calc R
H34B H 0.2028 0.8370 0.4395 0.060 Uiso 1 1 calc R
C35 C 0.3414(4) 0.8879(2) 0.5189(2) 0.0604(11) Uani 1 1 d .
H35A H 0.2897 0.8845 0.5542 0.072 Uiso 1 1 calc R
H35B H 0.3868 0.9356 0.5253 0.072 Uiso 1 1 calc R
C36 C 0.4406(4) 0.8265(2) 0.53122(18) 0.0595(10) Uani 1 1 d .
H36A H 0.3954 0.7789 0.5283 0.071 Uiso 1 1 calc R
H36B H 0.5000 0.8312 0.5795 0.071 Uiso 1 1 calc R
C37 C 0.5197(3) 0.8288(2) 0.47586(16) 0.0465(8) Uani 1 1 d .
H37A H 0.5723 0.8741 0.4820 0.056 Uiso 1 1 calc R
H37B H 0.5798 0.7866 0.4830 0.056 Uiso 1 1 calc R

loop_
_atom_site_aniso_label
_atom_site_aniso_U_11
_atom_site_aniso_U_22
_atom_site_aniso_U_33
_atom_site_aniso_U_23
_atom_site_aniso_U_13
_atom_site_aniso_U_12
I1 0.05912(16) 0.03969(13) 0.04366(14) -0.01325(10) 0.00285(11) 0.00546(10)
Zn1 0.03890(19) 0.02851(18) 0.02840(18) -0.00141(13) 0.01108(15) 0.00006(14)
N1 0.0306(12) 0.0276(12) 0.0256(12) 0.0006(9) 0.0124(10) 0.0006(10)
C1 0.0204(12) 0.0274(13) 0.0282(14) 0.0025(11) 0.0112(11) 0.0045(10)
N2 0.0299(12) 0.0254(11) 0.0276(12) 0.0003(10) 0.0108(10) -0.0020(9)
C2 0.0327(15) 0.0263(14) 0.0237(14) 0.0019(11) 0.0102(12) -0.0012(11)
N3 0.0296(12) 0.0284(12) 0.0283(12) -0.0019(10) 0.0154(10) -0.0024(10)
C3 0.0323(15) 0.0315(14) 0.0253(14) 0.0003(12) 0.0074(12) 0.0000(12)
C4 0.0413(17) 0.0370(17) 0.0322(16) 0.0048(13) 0.0066(14) 0.0024(14)
C5 0.053(2) 0.0358(17) 0.0366(18) 0.0079(14) 0.0147(16) -0.0052(15)
C6 0.0463(18) 0.0451(18) 0.0372(18) 0.0053(14) 0.0218(15) -0.0085(15)
C7 0.0382(16) 0.0373(16) 0.0320(16) 0.0025(13) 0.0171(13) -0.0010(13)
C8 0.0310(15) 0.0400(17) 0.0341(16) 0.0080(13) 0.0123(13) 0.0077(13)
C9 0.046(2) 0.055(2) 0.053(2) 0.0083(17) 0.0203(18) 0.0156(17)
C10 0.0322(16) 0.054(2) 0.052(2) 0.0075(17) 0.0107(15) -0.0006(15)
C11 0.048(2) 0.055(2) 0.062(2) 0.0162(18) 0.0380(19) 0.0127(17)
C12 0.045(2) 0.095(3) 0.086(3) 0.036(3) 0.043(2) 0.018(2)
C13 0.102(4) 0.062(3) 0.106(4) -0.006(3) 0.075(3) 0.017(2)
C14 0.0326(14) 0.0225(13) 0.0265(14) 0.0001(11) 0.0129(12) -0.0018(11)
C15 0.0328(15) 0.0277(14) 0.0365(16) -0.0011(12) 0.0169(13) -0.0012(12)
C16 0.0411(17) 0.0301(15) 0.0380(17) -0.0026(13) 0.0234(14) -0.0063(13)
C17 0.0529(19) 0.0282(15) 0.0302(16) 0.0027(12) 0.0181(15) -0.0026(13)
C18 0.0423(17) 0.0282(15) 0.0301(16) 0.0014(12) 0.0096(14) 0.0010(13)
C19 0.0362(15) 0.0259(14) 0.0260(15) -0.0018(11) 0.0118(12) 0.0006(12)
C20 0.0310(15) 0.0384(17) 0.0482(19) 0.0086(14) 0.0169(14) 0.0008(13)
C21 0.0401(18) 0.054(2) 0.054(2) 0.0079(17) 0.0076(17) -0.0036(16)
C22 0.043(2) 0.069(3) 0.074(3) 0.011(2) 0.030(2) 0.0084(18)
C23 0.0338(15) 0.0367(16) 0.0362(17) 0.0063(13) 0.0139(13) 0.0070(13)
C24 0.0363(18) 0.075(3) 0.050(2) 0.0089(19) 0.0116(16) 0.0029(18)
C25 0.054(2) 0.053(2) 0.054(2) -0.0011(17) 0.0271(18) 0.0144(17)
C26 0.0331(15) 0.0326(15) 0.0348(16) -0.0034(12) 0.0169(13) -0.0076(12)
C27 0.0364(18) 0.050(2) 0.058(2) -0.0014(17) 0.0128(16) -0.0041(15)
C28 0.0339(18) 0.063(2) 0.077(3) -0.008(2) 0.0151(19) -0.0116(17)
C29 0.052(2) 0.060(2) 0.087(3) -0.017(2) 0.025(2) -0.0261(19)
C30 0.063(2) 0.0393(19) 0.064(2) -0.0045(17) 0.028(2) -0.0182(17)
C31 0.0393(17) 0.0321(16) 0.0445(19) -0.0026(14) 0.0107(15) -0.0071(13)
C32 0.0373(15) 0.0276(14) 0.0289(15) 0.0002(11) 0.0193(13) 0.0001(12)
C33 0.054(2) 0.051(2) 0.044(2) 0.0082(16) 0.0274(17) 0.0152(16)
C34 0.065(2) 0.0396(18) 0.060(2) 0.0054(17) 0.043(2) 0.0106(17)
C35 0.094(3) 0.050(2) 0.057(2) -0.0128(19) 0.054(2) -0.005(2)
C36 0.074(3) 0.082(3) 0.0290(18) 0.0042(18) 0.0259(18) 0.006(2)
C37 0.0473(19) 0.064(2) 0.0311(17) -0.0018(16) 0.0146(15) 0.0027(17)

loop_
_atom_type_symbol
_atom_type_description
_atom_type_scat_dispersion_real
_atom_type_scat_dispersion_imag
_atom_type_scat_source
C C 0.0033 0.0016 'International Tables Vol C Tables 4.2.6.8 and 6.1.1.4'
H H 0.0000 0.0000 'International Tables Vol C Tables 4.2.6.8 and 6.1.1.4'
N N 0.0061 0.0033 'International Tables Vol C Tables 4.2.6.8 and 6.1.1.4'
Zn Zn 0.2839 1.4301 'International Tables Vol C Tables 4.2.6.8 and 6.1.1.4'
I I -0.4742 1.8119 'International Tables Vol C Tables 4.2.6.8 and 6.1.1.4'

loop_
_geom_angle_atom_site_label_1
_geom_angle_atom_site_label_2
_geom_angle_atom_site_label_3
_geom_angle
N1 Zn1 N2 68.50(9)
N1 Zn1 I1 147.08(7)
N2 Zn1 I1 144.29(7)
C1 N1 C2 126.7(2)
C1 N1 Zn1 91.16(16)
C2 N1 Zn1 131.86(18)
N2 C1 N3 126.0(2)
N2 C1 N1 109.3(2)
N3 C1 N1 124.7(2)
C1 N2 C14 127.9(2)
C1 N2 Zn1 90.97(16)
C14 N2 Zn1 133.84(18)
C3 C2 C7 120.3(2)
C3 C2 N1 121.2(2)
C7 C2 N1 118.3(2)
C1 N3 C26 118.7(2)
C1 N3 C32 118.9(2)
C26 N3 C32 122.3(2)
C4 C3 C2 118.5(3)
C4 C3 C8 120.7(3)
C2 C3 C8 120.6(2)
C5 C4 C3 121.4(3)
C6 C5 C4 119.9(3)
C5 C6 C7 121.2(3)
C6 C7 C2 118.7(3)
C6 C7 C11 121.5(3)
C2 C7 C11 119.9(3)
C3 C8 C9 114.0(3)
C3 C8 C10 110.0(2)
C9 C8 C10 110.6(3)
C13 C11 C7 110.5(3)
C13 C11 C12 110.6(3)
C7 C11 C12 113.5(3)
C19 C14 C15 120.7(2)
C19 C14 N2 121.4(2)
C15 C14 N2 117.8(2)
C16 C15 C14 118.2(3)
C16 C15 C20 121.5(3)
C14 C15 C20 120.2(2)
C17 C16 C15 121.6(3)
C16 C17 C18 119.7(3)
C17 C18 C19 121.4(3)
C18 C19 C14 118.2(3)
C18 C19 C23 120.4(3)
C14 C19 C23 121.4(2)
C21 C20 C22 109.8(3)
C21 C20 C15 110.5(3)
C22 C20 C15 113.6(3)
C19 C23 C24 113.4(3)
C19 C23 C25 109.4(3)
C24 C23 C25 110.5(3)
N3 C26 C31 114.8(2)
N3 C26 C27 113.9(2)
C31 C26 C27 112.0(3)
C26 C27 C28 109.8(3)
C29 C28 C27 111.4(3)
C30 C29 C28 111.3(3)
C29 C30 C31 111.7(3)
C26 C31 C30 109.4(3)
N3 C32 C37 114.5(2)
N3 C32 C33 113.5(2)
C37 C32 C33 112.3(3)
C32 C33 C34 109.7(3)
C35 C34 C33 111.2(3)
C34 C35 C36 110.5(3)
C35 C36 C37 110.9(3)
C32 C37 C36 110.3(3)

loop_
_geom_bond_atom_site_label_1
_geom_bond_atom_site_label_2
_geom_bond_distance
I1 Zn1 2.4204(6)
Zn1 N1 1.970(2)
Zn1 N2 1.981(2)
N1 C1 1.367(3)
N1 C2 1.423(3)
C1 N2 1.359(3)
C1 N3 1.363(3)
N2 C14 1.423(3)
C2 C3 1.410(4)
C2 C7 1.411(4)
N3 C26 1.489(3)
N3 C32 1.495(3)
C3 C4 1.393(4)
C3 C8 1.521(4)
C4 C5 1.382(4)
C5 C6 1.376(5)
C6 C7 1.395(4)
C7 C11 1.523(4)
C8 C9 1.530(4)
C8 C10 1.535(5)
C11 C13 1.515(6)
C11 C12 1.534(5)
C14 C19 1.405(4)
C14 C15 1.417(4)
C15 C16 1.388(4)
C15 C20 1.527(4)
C16 C17 1.380(4)
C17 C18 1.381(4)
C18 C19 1.400(4)
C19 C23 1.522(4)
C20 C21 1.522(5)
C20 C22 1.523(4)
C23 C24 1.528(4)
C23 C25 1.532(4)
C26 C31 1.519(4)
C26 C27 1.522(4)
C27 C28 1.531(5)
C28 C29 1.517(6)
C29 C30 1.508(6)
C30 C31 1.526(4)
C32 C37 1.514(4)
C32 C33 1.524(4)
C33 C34 1.530(4)
C34 C35 1.507(5)
C35 C36 1.518(5)
C36 C37 1.533(4)
